data_2202912
loop_
_publ_author_name
'Yavuz Koysal'
'\,Samil I\,s\?ik'
'Meri\,c K\"oksal'
'Hakk\?i Erdo\~gan'
'Nesrin G\"okhan'

_publ_section_title 3-[4-(2-Chlorophenyl)piperazinomethyl]-5-methyl-1-benzoxazolin-2(3<i>H</i>)-one
_journal_issue 12
_journal_name_full 'Acta Crystallographica Section E'
_journal_page_first o1975
_journal_page_last o1976
_journal_paper_doi 10.1107/S1600536803026230
_journal_volume 59
_journal_year 2003
_chemical_formula_iupac 'C19 H20 Cl N3 O2'
_chemical_formula_moiety 'C19 H20 Cl N3 O2'
_chemical_formula_sum 'C19 H20 Cl N3 O2'
_chemical_formula_weight 357.84
_chemical_name_systematic
;
3-[4-(2-Chlorophenyl)piperazinomethyl]-5-methyl-1-benzoxazolin-2(3H)-one
;
_space_group_IT_number 2
_symmetry_cell_setting triclinic
_symmetry_space_group_name_Hall '-P 1'
_symmetry_space_group_name_H-M 'P -1'
_atom_sites_solution_hydrogens geom
_atom_sites_solution_primary direct
_atom_sites_solution_secondary difmap
_cell_angle_alpha 84.042(8)
_cell_angle_beta 84.028(9)
_cell_angle_gamma 82.499(9)
_cell_formula_units_Z 2
_cell_length_a 6.2122(7)
_cell_length_b 10.8899(12)
_cell_length_c 13.0580(14)
_cell_measurement_reflns_used 8369
_cell_measurement_temperature 293(2)
_cell_measurement_theta_max 0.00
_cell_measurement_theta_min 29.47
_cell_volume 867.41(17)
_computing_cell_refinement X-AREA
_computing_data_collection 'X-AREA (Stoe & Cie, 2002)'
_computing_data_reduction 'X-RED (Stoe & Cie, 2002)'
_computing_molecular_graphics 'ORTEPIII (Burnett & Johnson, 1996)'
_computing_publication_material 'WinGX (Farrugia, 1997) and PARST (Nardelli, 1995)'
_computing_structure_refinement SHELXL97
_computing_structure_solution 'SHELXS97 (Sheldrick, 1997)'
_diffrn_ambient_temperature 293(2)
_diffrn_detector_area_resol_mean 6.67
_diffrn_measured_fraction_theta_full 0.939
_diffrn_measured_fraction_theta_max 0.939
_diffrn_measurement_device_type 'Stoe IPDS-2'
_diffrn_measurement_method 'rotation method'
_diffrn_radiation_monochromator graphite
_diffrn_radiation_source 'fine-focus sealed tube'
_diffrn_radiation_type MoK\a
_diffrn_radiation_wavelength 0.71073
_diffrn_reflns_av_R_equivalents 0.0411
_diffrn_reflns_av_sigmaI/netI 0.0412
_diffrn_reflns_limit_h_max 7
_diffrn_reflns_limit_h_min -7
_diffrn_reflns_limit_k_max 13
_diffrn_reflns_limit_k_min -13
_diffrn_reflns_limit_l_max 16
_diffrn_reflns_limit_l_min -16
_diffrn_reflns_number 6303
_diffrn_reflns_theta_full 26.00
_diffrn_reflns_theta_max 26.00
_diffrn_reflns_theta_min 1.57
_diffrn_standards_decay_% 0
_diffrn_standards_number 0
_exptl_absorpt_coefficient_mu 0.238
_exptl_absorpt_correction_T_max 1.0000
_exptl_absorpt_correction_T_min 1.0000
_exptl_absorpt_correction_type spherical
_exptl_absorpt_process_details '(X-RED; Stoe & Cie, 2002)'
_exptl_crystal_colour colourless
_exptl_crystal_density_diffrn 1.370
_exptl_crystal_density_method 'not measured'
_exptl_crystal_description prismatic
_exptl_crystal_F_000 376
_exptl_crystal_size_max 0.700
_exptl_crystal_size_mid 0.573
_exptl_crystal_size_min 0.350
_refine_diff_density_max 0.350
_refine_diff_density_min -0.360
_refine_ls_extinction_coef 0.010(3)
_refine_ls_extinction_expression Fc^*^=kFc[1+0.001xFc^2^\l^3^/sin(2\q)]^-1/4^
_refine_ls_extinction_method SHELXL97
_refine_ls_goodness_of_fit_ref 1.128
_refine_ls_hydrogen_treatment constr
_refine_ls_matrix_type full
_refine_ls_number_parameters 227
_refine_ls_number_reflns 3201
_refine_ls_number_restraints 0
_refine_ls_restrained_S_all 1.128
_refine_ls_R_factor_all 0.0456
_refine_ls_R_factor_gt 0.0402
_refine_ls_shift/su_max 0.001
_refine_ls_shift/su_mean 0.001
_refine_ls_structure_factor_coef Fsqd
_refine_ls_weighting_details 'calc w = 1/[\s^2^(Fo^2^)+(0.067P)^2^+0.1P] where P = (Fo^2^+2Fc^2^)/3'
_refine_ls_weighting_scheme calc
_refine_ls_wR_factor_gt 0.1234
_refine_ls_wR_factor_ref 0.1275
_reflns_number_gt 2762
_reflns_number_total 3201
_reflns_threshold_expression I>2\s(I)
_cod_data_source_file su6057.cif
_cod_data_source_block I
_cod_database_code 2202912
_cod_database_fobs_code 2202912

loop_
_symmetry_equiv_pos_as_xyz
'x, y, z'
'-x, -y, -z'

loop_
_atom_site_label
_atom_site_fract_x
_atom_site_fract_y
_atom_site_fract_z
_atom_site_U_iso_or_equiv
_atom_site_adp_type
_atom_site_calc_flag
_atom_site_refinement_flags
_atom_site_occupancy
_atom_site_disorder_assembly
_atom_site_disorder_group
_atom_site_type_symbol
Cl1 0.23743(7) 0.29576(5) 0.78785(3) 0.05798(19) Uani d . 1 . . Cl
N2 -0.1430(2) 0.15072(12) 1.14123(9) 0.0379(3) Uani d . 1 . . N
N1 -0.1458(2) 0.29223(13) 0.94544(10) 0.0390(3) Uani d . 1 . . N
C10 -0.0068(3) 0.31683(16) 1.02279(12) 0.0421(4) Uani d . 1 . . C
H10A -0.0833 0.3798 1.0651 0.050 Uiso calc R 1 . . H
H10B 0.1244 0.3478 0.9886 0.050 Uiso calc R 1 . . H
N3 0.0516(2) 0.04494(13) 1.28028(10) 0.0424(3) Uani d . 1 . . N
C9 0.0534(3) 0.19866(16) 1.09021(12) 0.0408(4) Uani d . 1 . . C
H9A 0.1355 0.1369 1.0482 0.049 Uiso calc R 1 . . H
H9B 0.1448 0.2152 1.1418 0.049 Uiso calc R 1 . . H
O2 0.34422(19) 0.01274(13) 1.36719(11) 0.0564(4) Uani d . 1 . . O
C14 0.0028(3) 0.11307(15) 1.36625(12) 0.0398(4) Uani d . 1 . . C
C8 -0.2865(3) 0.13047(16) 1.06409(12) 0.0414(4) Uani d . 1 . . C
H8A -0.4188 0.1016 1.0990 0.050 Uiso calc R 1 . . H
H8B -0.2144 0.0663 1.0217 0.050 Uiso calc R 1 . . H
C11 -0.0915(3) 0.03279(16) 1.20236(12) 0.0442(4) Uani d . 1 . . C
H11A -0.2253 0.0042 1.2355 0.053 Uiso calc R 1 . . H
H11B -0.0220 -0.0289 1.1571 0.053 Uiso calc R 1 . . H
C2 0.0033(3) 0.40234(17) 0.78823(13) 0.0466(4) Uani d . 1 . . C
C1 -0.1697(3) 0.38809(15) 0.86390(12) 0.0411(4) Uani d . 1 . . C
C7 -0.3449(3) 0.24784(17) 0.99580(13) 0.0428(4) Uani d . 1 . . C
H7A -0.4363 0.2313 0.9441 0.051 Uiso calc R 1 . . H
H7B -0.4256 0.3108 1.0370 0.051 Uiso calc R 1 . . H
C13 0.1867(3) 0.09049(17) 1.41970(13) 0.0465(4) Uani d . 1 . . C
C6 -0.3589(3) 0.46950(18) 0.85420(14) 0.0528(4) Uani d . 1 . . C
H6 -0.4780 0.4615 0.9027 0.063 Uiso calc R 1 . . H
C15 -0.1782(3) 0.18912(16) 1.40078(13) 0.0440(4) Uani d . 1 . . C
H15 -0.3015 0.2041 1.3645 0.053 Uiso calc R 1 . . H
C3 -0.0110(4) 0.4976(2) 0.70939(15) 0.0597(5) Uani d . 1 . . C
H3 0.1078 0.5072 0.6609 0.072 Uiso calc R 1 . . H
C12 0.2585(3) -0.01567(18) 1.28047(14) 0.0509(4) Uani d . 1 . . C
O1 0.3596(2) -0.08099(15) 1.21970(13) 0.0715(4) Uani d . 1 . . O
C17 0.0161(4) 0.21698(19) 1.54526(14) 0.0587(5) Uani d . 1 . . C
H17 0.0187 0.2528 1.6067 0.070 Uiso calc R 1 . . H
C18 0.1981(3) 0.13978(19) 1.51016(15) 0.0572(5) Uani d . 1 . . C
H18 0.3212 0.1226 1.5465 0.069 Uiso calc R 1 . . H
C4 -0.1998(4) 0.5779(2) 0.70249(16) 0.0672(6) Uani d . 1 . . C
H4 -0.2089 0.6422 0.6498 0.081 Uiso calc R 1 . . H
C16 -0.1699(3) 0.24320(18) 1.49267(14) 0.0509(4) Uani d . 1 . . C
C5 -0.3742(4) 0.5628(2) 0.77344(17) 0.0648(6) Uani d . 1 . . C
H5 -0.5038 0.6153 0.7676 0.078 Uiso calc R 1 . . H
C19 -0.3598(4) 0.3295(2) 1.53403(19) 0.0728(6) Uani d . 1 . . C
H19A -0.3259 0.3591 1.5965 0.109 Uiso calc R 1 . . H
H19B -0.4858 0.2858 1.5485 0.109 Uiso calc R 1 . . H
H19C -0.3894 0.3987 1.4836 0.109 Uiso calc R 1 . . H

loop_
_atom_site_aniso_label
_atom_site_aniso_U_11
_atom_site_aniso_U_22
_atom_site_aniso_U_33
_atom_site_aniso_U_12
_atom_site_aniso_U_13
_atom_site_aniso_U_23
Cl1 0.0533(3) 0.0736(4) 0.0462(3) -0.0093(2) -0.00174(19) -0.0025(2)
N2 0.0448(7) 0.0384(8) 0.0307(6) -0.0051(5) -0.0049(5) -0.0020(5)
N1 0.0441(7) 0.0414(8) 0.0325(6) -0.0091(6) -0.0076(5) 0.0002(6)
C10 0.0525(9) 0.0410(9) 0.0355(7) -0.0118(7) -0.0116(7) -0.0016(7)
N3 0.0438(7) 0.0454(8) 0.0350(7) 0.0000(6) -0.0035(5) 0.0031(6)
C9 0.0437(8) 0.0427(9) 0.0370(8) -0.0081(7) -0.0089(6) -0.0002(7)
O2 0.0446(6) 0.0581(9) 0.0633(8) 0.0003(6) -0.0125(6) 0.0092(6)
C14 0.0466(8) 0.0385(9) 0.0333(7) -0.0081(7) -0.0059(6) 0.0069(6)
C8 0.0419(8) 0.0450(10) 0.0386(8) -0.0105(7) -0.0045(6) -0.0028(7)
C11 0.0527(9) 0.0432(10) 0.0362(8) -0.0067(7) -0.0045(7) 0.0007(7)
C2 0.0589(10) 0.0471(10) 0.0371(8) -0.0156(8) -0.0098(7) -0.0027(7)
C1 0.0559(9) 0.0359(9) 0.0339(7) -0.0091(7) -0.0124(7) -0.0018(6)
C7 0.0400(8) 0.0487(10) 0.0397(8) -0.0053(7) -0.0068(6) -0.0007(7)
C13 0.0508(9) 0.0420(10) 0.0459(9) -0.0087(7) -0.0125(7) 0.0113(7)
C6 0.0648(11) 0.0465(11) 0.0460(9) -0.0009(8) -0.0112(8) -0.0002(8)
C15 0.0472(8) 0.0449(10) 0.0398(8) -0.0060(7) -0.0065(7) 0.0002(7)
C3 0.0821(13) 0.0570(12) 0.0424(9) -0.0252(10) -0.0071(9) 0.0063(8)
C12 0.0484(9) 0.0487(11) 0.0510(10) -0.0011(8) -0.0023(8) 0.0082(8)
O1 0.0610(8) 0.0720(11) 0.0741(9) 0.0122(7) 0.0077(7) -0.0114(8)
C17 0.0870(14) 0.0531(12) 0.0415(9) -0.0240(10) -0.0163(9) -0.0005(8)
C18 0.0673(11) 0.0548(12) 0.0529(10) -0.0163(9) -0.0272(9) 0.0115(9)
C4 0.1063(17) 0.0481(12) 0.0493(10) -0.0174(11) -0.0215(11) 0.0105(9)
C16 0.0655(11) 0.0453(11) 0.0431(9) -0.0151(8) -0.0009(8) -0.0029(8)
C5 0.0862(14) 0.0461(12) 0.0611(12) 0.0026(10) -0.0243(11) 0.0040(9)
C19 0.0814(15) 0.0680(15) 0.0706(14) -0.0094(11) 0.0067(12) -0.0263(12)

loop_
_atom_type_symbol
_atom_type_description
_atom_type_scat_dispersion_real
_atom_type_scat_dispersion_imag
_atom_type_scat_source
C C 0.0030 0.0020 'International Tables Vol C Tables 4.2.6.8 and 6.1.1.4'
H H 0.0000 0.0000 'International Tables Vol C Tables 4.2.6.8 and 6.1.1.4'
Cl Cl 0.1480 0.1590 'International Tables Vol C Tables 4.2.6.8 and 6.1.1.4'
N N 0.0060 0.0030 'International Tables Vol C Tables 4.2.6.8 and 6.1.1.4'
O O 0.0110 0.0060 'International Tables Vol C Tables 4.2.6.8 and 6.1.1.4'

loop_
_geom_angle_atom_site_label_1
_geom_angle_atom_site_label_2
_geom_angle_atom_site_label_3
_geom_angle
C11 N2 C9 111.63(13)
C11 N2 C8 107.96(13)
C9 N2 C8 110.08(12)
C1 N1 C7 116.80(13)
C1 N1 C10 114.01(12)
C7 N1 C10 110.21(12)
N1 C10 C9 109.69(13)
N1 C10 H10A 109.7
C9 C10 H10A 109.7
N1 C10 H10B 109.7
C9 C10 H10B 109.7
H10A C10 H10B 108.2
C12 N3 C14 110.01(14)
C12 N3 C11 122.80(14)
C14 N3 C11 127.15(13)
N2 C9 C10 110.16(13)
N2 C9 H9A 109.6
C10 C9 H9A 109.6
N2 C9 H9B 109.6
C10 C9 H9B 109.6
H9A C9 H9B 108.1
C12 O2 C13 107.76(13)
C15 C14 C13 121.59(16)
C15 C14 N3 133.01(15)
C13 C14 N3 105.40(14)
N2 C8 C7 111.51(13)
N2 C8 H8A 109.3
C7 C8 H8A 109.3
N2 C8 H8B 109.3
C7 C8 H8B 109.3
H8A C8 H8B 108.0
N3 C11 N2 111.34(14)
N3 C11 H11A 109.4
N2 C11 H11A 109.4
N3 C11 H11B 109.4
N2 C11 H11B 109.4
H11A C11 H11B 108.0
C3 C2 C1 121.12(18)
C3 C2 Cl1 118.52(15)
C1 C2 Cl1 120.30(14)
C6 C1 C2 117.29(17)
C6 C1 N1 123.30(16)
C2 C1 N1 119.41(15)
N1 C7 C8 109.11(13)
N1 C7 H7A 109.9
C8 C7 H7A 109.9
N1 C7 H7B 109.9
C8 C7 H7B 109.9
H7A C7 H7B 108.3
C18 C13 O2 128.21(16)
C18 C13 C14 122.35(17)
O2 C13 C14 109.44(15)
C1 C6 C5 121.3(2)
C1 C6 H6 119.4
C5 C6 H6 119.4
C14 C15 C16 117.41(16)
C14 C15 H15 121.3
C16 C15 H15 121.3
C4 C3 C2 120.2(2)
C4 C3 H3 119.9
C2 C3 H3 119.9
O1 C12 N3 130.00(19)
O1 C12 O2 122.61(17)
N3 C12 O2 107.38(15)
C18 C17 C16 122.81(17)
C18 C17 H17 118.6
C16 C17 H17 118.6
C13 C18 C17 116.32(16)
C13 C18 H18 121.8
C17 C18 H18 121.8
C5 C4 C3 119.7(2)
C5 C4 H4 120.2
C3 C4 H4 120.2
C17 C16 C15 119.50(18)
C17 C16 C19 120.08(18)
C15 C16 C19 120.42(18)
C4 C5 C6 120.3(2)
C4 C5 H5 119.8
C6 C5 H5 119.8
C16 C19 H19A 109.5
C16 C19 H19B 109.5
H19A C19 H19B 109.5
C16 C19 H19C 109.5
H19A C19 H19C 109.5
H19B C19 H19C 109.5

loop_
_geom_bond_atom_site_label_1
_geom_bond_atom_site_label_2
_geom_bond_site_symmetry_2
_geom_bond_distance
_geom_bond_publ_flag
Cl1 C2 . 1.7384(19) yes
N2 C11 . 1.457(2) yes
N2 C9 . 1.459(2) yes
N2 C8 . 1.4639(19) yes
N1 C1 . 1.417(2) yes
N1 C7 . 1.455(2) yes
N1 C10 . 1.4616(19) yes
C10 C9 . 1.510(2) ?
C10 H10A . 0.9700 ?
C10 H10B . 0.9700 ?
N3 C12 . 1.367(2) yes
N3 C14 . 1.395(2) yes
N3 C11 . 1.445(2) yes
C9 H9A . 0.9700 ?
C9 H9B . 0.9700 ?
O2 C12 . 1.379(2) ?
O2 C13 . 1.382(2) ?
C14 C15 . 1.372(2) ?
C14 C13 . 1.382(2) ?
C8 C7 . 1.507(2) ?
C8 H8A . 0.9700 ?
C8 H8B . 0.9700 ?
C11 H11A . 0.9700 ?
C11 H11B . 0.9700 ?
C2 C3 . 1.385(3) ?
C2 C1 . 1.395(3) ?
C1 C6 . 1.386(2) ?
C7 H7A . 0.9700 ?
C7 H7B . 0.9700 ?
C13 C18 . 1.359(3) ?
C6 C5 . 1.388(3) ?
C6 H6 . 0.9300 ?
C15 C16 . 1.399(2) ?
C15 H15 . 0.9300 ?
C3 C4 . 1.374(3) ?
C3 H3 . 0.9300 ?
C12 O1 . 1.194(2) ?
C17 C18 . 1.385(3) ?
C17 C16 . 1.388(3) ?
C17 H17 . 0.9300 ?
C18 H18 . 0.9300 ?
C4 C5 . 1.365(4) ?
C4 H4 . 0.9300 ?
C16 C19 . 1.500(3) ?
C5 H5 . 0.9300 ?
C19 H19A . 0.9600 ?
C19 H19B . 0.9600 ?
C19 H19C . 0.9600 ?

loop_
_geom_torsion_atom_site_label_1
_geom_torsion_atom_site_label_2
_geom_torsion_atom_site_label_3
_geom_torsion_atom_site_label_4
_geom_torsion
_geom_torsion_publ_flag
C1 N1 C10 C9 -165.98(13) ?
C7 N1 C10 C9 60.39(17) ?
C11 N2 C9 C10 176.73(12) ?
C8 N2 C9 C10 56.85(16) ?
N1 C10 C9 N2 -58.87(17) ?
C12 N3 C14 C15 179.34(18) ?
C11 N3 C14 C15 -3.0(3) ?
C12 N3 C14 C13 -0.77(19) ?
C11 N3 C14 C13 176.94(15) ?
C11 N2 C8 C7 -178.95(13) ?
C9 N2 C8 C7 -56.88(17) ?
C12 N3 C11 N2 -115.75(17) ?
C14 N3 C11 N2 66.8(2) ?
C9 N2 C11 N3 58.53(16) yes
C8 N2 C11 N3 179.65(12) yes
C3 C2 C1 C6 2.8(3) ?
Cl1 C2 C1 C6 -174.18(12) ?
C3 C2 C1 N1 -177.71(15) ?
Cl1 C2 C1 N1 5.3(2) ?
C7 N1 C1 C6 23.9(2) ?
C10 N1 C1 C6 -106.54(18) ?
C7 N1 C1 C2 -155.55(15) ?
C10 N1 C1 C2 74.02(19) ?
C1 N1 C7 C8 168.53(13) ?
C10 N1 C7 C8 -59.27(16) ?
N2 C8 C7 N1 57.76(17) ?
C12 O2 C13 C18 178.65(18) ?
C12 O2 C13 C14 -0.83(19) ?
C15 C14 C13 C18 1.4(3) ?
N3 C14 C13 C18 -178.54(17) ?
C15 C14 C13 O2 -179.12(15) ?
N3 C14 C13 O2 0.97(18) ?
C2 C1 C6 C5 -1.1(3) ?
N1 C1 C6 C5 179.42(17) ?
C13 C14 C15 C16 -0.1(2) ?
N3 C14 C15 C16 179.79(17) ?
C1 C2 C3 C4 -2.1(3) ?
Cl1 C2 C3 C4 174.95(15) ?
C14 N3 C12 O1 -178.7(2) ?
C11 N3 C12 O1 3.4(3) ?
C14 N3 C12 O2 0.28(19) ?
C11 N3 C12 O2 -177.55(14) ?
C13 O2 C12 O1 179.42(19) ?
C13 O2 C12 N3 0.33(19) ?
O2 C13 C18 C17 179.09(18) ?
C14 C13 C18 C17 -1.5(3) ?
C16 C17 C18 C13 0.4(3) ?
C2 C3 C4 C5 -0.4(3) ?
C18 C17 C16 C15 0.8(3) ?
C18 C17 C16 C19 -178.9(2) ?
C14 C15 C16 C17 -0.9(3) ?
C14 C15 C16 C19 178.74(18) ?
C3 C4 C5 C6 2.1(3) ?
C1 C6 C5 C4 -1.3(3) ?

loop_
_cod_related_entry_id
_cod_related_entry_database
_cod_related_entry_code
1 ChemSpider 21131237
